data_7022702
loop_
_publ_author_name
'Fang, Ming'
'Li, Ji-Jing'
'Shi, Peng-Fei'
'Zhao, Bin'
'Cheng, Peng'

_publ_section_title
;
 Structures, luminescence, and slow magnetic relaxation of eight 3D
 lanthanide-organic frameworks.
;
_journal_issue 18
_journal_name_full 'Dalton transactions (Cambridge, England : 2003)'
_journal_page_first 6553
_journal_page_last 6563
_journal_paper_doi 10.1039/c3dt32861a
_journal_volume 42
_journal_year 2013
_chemical_formula_sum 'C18 H20 N5 O9 Tb'
_chemical_formula_weight 609.31
_chemical_name_systematic
;
?
;
_space_group_IT_number 15
_symmetry_cell_setting monoclinic
_symmetry_space_group_name_Hall '-C 2yc'
_symmetry_space_group_name_H-M 'C 1 2/c 1'
_atom_sites_solution_hydrogens geom
_atom_sites_solution_primary direct
_atom_sites_solution_secondary difmap
_audit_creation_method SHELXL-97
_cell_angle_alpha 90.00
_cell_angle_beta 97.336(3)
_cell_angle_gamma 90.00
_cell_formula_units_Z 4
_cell_length_a 24.481(2)
_cell_length_b 9.3535(8)
_cell_length_c 10.3669(9)
_cell_measurement_reflns_used 8760
_cell_measurement_temperature 293(2)
_cell_measurement_theta_max 27.54
_cell_measurement_theta_min 6.13
_cell_volume 2354.4(3)
_computing_structure_refinement 'SHELXL-97 (Sheldrick, 1997)'
_computing_structure_solution 'SHELXS-97 (Sheldrick, 1990)'
_diffrn_ambient_temperature 293(2)
_diffrn_measured_fraction_theta_full 0.998
_diffrn_measured_fraction_theta_max 0.998
_diffrn_radiation_monochromator graphite
_diffrn_radiation_source 'fine-focus sealed tube'
_diffrn_radiation_type MoK\a
_diffrn_radiation_wavelength 0.71075
_diffrn_reflns_av_R_equivalents 0.0339
_diffrn_reflns_av_sigmaI/netI 0.0333
_diffrn_reflns_limit_h_max 26
_diffrn_reflns_limit_h_min -31
_diffrn_reflns_limit_k_max 12
_diffrn_reflns_limit_k_min -12
_diffrn_reflns_limit_l_max 13
_diffrn_reflns_limit_l_min -13
_diffrn_reflns_number 8850
_diffrn_reflns_theta_full 27.48
_diffrn_reflns_theta_max 27.48
_diffrn_reflns_theta_min 3.13
_exptl_absorpt_coefficient_mu 3.060
_exptl_absorpt_correction_T_max 0.8377
_exptl_absorpt_correction_T_min 0.7919
_exptl_absorpt_correction_type multi-scan
_exptl_absorpt_process_details SADABS
_exptl_crystal_density_diffrn 1.719
_exptl_crystal_density_method 'not measured'
_exptl_crystal_F_000 1200
_exptl_crystal_size_max 0.08
_exptl_crystal_size_mid 0.06
_exptl_crystal_size_min 0.06
_refine_diff_density_max 1.695
_refine_diff_density_min -3.360
_refine_diff_density_rms 0.210
_refine_ls_extinction_method none
_refine_ls_goodness_of_fit_ref 1.114
_refine_ls_hydrogen_treatment CONSTRA
_refine_ls_matrix_type full
_refine_ls_number_parameters 183
_refine_ls_number_reflns 2694
_refine_ls_number_restraints 276
_refine_ls_restrained_S_all 1.101
_refine_ls_R_factor_all 0.0595
_refine_ls_R_factor_gt 0.0563
_refine_ls_shift/su_max 0.004
_refine_ls_shift/su_mean 0.000
_refine_ls_structure_factor_coef Fsqd
_refine_ls_weighting_details 'calc w=1/[\s^2^(Fo^2^)+(0.0945P)^2^+17.6902P] where P=(Fo^2^+2Fc^2^)/3'
_refine_ls_weighting_scheme calc
_refine_ls_wR_factor_gt 0.1498
_refine_ls_wR_factor_ref 0.1528
_reflns_number_gt 2562
_reflns_number_total 2694
_reflns_threshold_expression >2sigma(I)
_cod_data_source_file c3dt32861a.txt
_cod_data_source_block shelxs6
_cod_depositor_comments
;
The following automatic conversions were performed:

'_exptl_absorpt_correction_type' value 'MULTI-SCAN' changed to
'multi-scan' according to
/home/saulius/struct/CIF-dictionaries/cif_core.dic dictionary named
'cif_core.dic' version 2.4.2 from 2011-04-26.

Automatic conversion script
Id: cif_fix_values 1891 2012-01-12 08:04:46Z andrius 
;
_cod_original_sg_symbol_H-M C2/c
_cod_database_code 7022702

loop_
_symmetry_equiv_pos_as_xyz
'x, y, z'
'-x, y, -z+1/2'
'x+1/2, y+1/2, z'
'-x+1/2, y+1/2, -z+1/2'
'-x, -y, -z'
'x, -y, z-1/2'
'-x+1/2, -y+1/2, -z'
'x+1/2, -y+1/2, z-1/2'

loop_
_atom_site_label
_atom_site_type_symbol
_atom_site_fract_x
_atom_site_fract_y
_atom_site_fract_z
_atom_site_U_iso_or_equiv
_atom_site_adp_type
_atom_site_occupancy
_atom_site_symmetry_multiplicity
_atom_site_calc_flag
_atom_site_refinement_flags
_atom_site_disorder_assembly
_atom_site_disorder_group
Tb1 Tb 0.0000 -0.01327(4) 0.2500 0.02921(18) Uani 1 2 d SU . .
C1 C 0.0865(3) -0.0708(9) 0.5201(7) 0.0430(15) Uani 1 1 d U . .
C2 C 0.1464(3) -0.0962(8) 0.5656(7) 0.0411(15) Uani 1 1 d U . .
C3 C 0.1779(2) -0.1785(7) 0.4921(6) 0.0342(13) Uani 1 1 d U . .
H3A H 0.1625 -0.2158 0.4125 0.041 Uiso 1 1 calc R . .
C4 C 0.2323(3) -0.2047(8) 0.5380(6) 0.0385(14) Uani 1 1 d U . .
C5 C 0.2575(3) -0.1477(9) 0.6488(7) 0.0502(19) Uani 1 1 d U . .
H5A H 0.2947 -0.1638 0.6756 0.060 Uiso 1 1 calc R . .
C6 C 0.2278(4) -0.0683(14) 0.7180(10) 0.076(3) Uani 1 1 d U . .
H6A H 0.2448 -0.0314 0.7963 0.091 Uiso 1 1 calc R . .
C7 C -0.0526(6) 0.2889(15) 0.0992(13) 0.0904(16) Uani 1 1 d DU . .
C8 C -0.1489(10) 0.341(3) 0.125(3) 0.0910(17) Uani 0.531(16) 1 d PDU A 1
C9 C -0.0812(15) 0.513(3) -0.004(3) 0.0911(18) Uani 0.531(16) 1 d PDU A 1
C8' C -0.1494(12) 0.298(3) 0.012(3) 0.0910(17) Uani 0.469(16) 1 d PDU A 2
C9' C -0.1127(14) 0.460(4) -0.048(3) 0.0909(18) Uani 0.469(16) 1 d PDU A 2
N1 N 0.1716(4) -0.0357(12) 0.6811(11) 0.082(3) Uani 1 1 d U . .
N2 N -0.0905(10) 0.373(3) 0.060(2) 0.0905(16) Uani 0.531(16) 1 d PDU A 1
N3 N 0.0000 -0.313(3) 0.2500 0.132(3) Uani 1 2 d SU . .
N2' N -0.1107(12) 0.347(3) 0.063(3) 0.0905(16) Uani 0.469(16) 1 d PDU A 2
O1 O 0.0580(3) -0.0220(8) 0.5995(8) 0.071(2) Uani 1 1 d U . .
O2 O 0.0705(2) -0.0960(7) 0.4051(5) 0.0564(15) Uani 1 1 d U . .
O3 O -0.0516(3) 0.1865(10) 0.1654(9) 0.0905(16) Uani 1 1 d U A .
O4 O -0.0306(5) -0.2547(13) 0.3171(12) 0.131(3) Uani 1 1 d U . .
O5 O -0.0283(6) -0.4700(13) 0.2403(16) 0.133(3) Uani 1 1 d U . .

loop_
_atom_site_aniso_label
_atom_site_aniso_U_11
_atom_site_aniso_U_22
_atom_site_aniso_U_33
_atom_site_aniso_U_23
_atom_site_aniso_U_13
_atom_site_aniso_U_12
Tb1 0.0167(2) 0.0392(3) 0.0317(3) 0.000 0.00306(16) 0.000
C1 0.030(3) 0.059(4) 0.041(3) 0.001(3) 0.005(3) 0.012(3)
C2 0.026(3) 0.059(4) 0.038(3) -0.005(3) 0.003(3) 0.011(3)
C3 0.023(3) 0.048(3) 0.032(3) -0.002(2) 0.002(2) 0.005(2)
C4 0.028(3) 0.050(3) 0.037(3) -0.005(3) 0.002(3) 0.008(3)
C5 0.021(3) 0.081(5) 0.046(4) -0.026(3) -0.008(3) 0.017(3)
C6 0.050(5) 0.109(7) 0.064(5) -0.037(5) -0.008(4) 0.015(5)
C7 0.0905(17) 0.0901(17) 0.0905(17) 0.0004(6) 0.0114(6) 0.0007(6)
C8 0.0909(19) 0.0910(19) 0.0911(19) 0.0002(8) 0.0115(8) 0.0003(8)
C9 0.091(2) 0.091(2) 0.091(2) 0.0003(9) 0.0115(9) 0.0002(9)
C8' 0.0909(19) 0.0909(19) 0.0910(19) 0.0001(8) 0.0115(8) 0.0003(8)
C9' 0.0909(19) 0.0908(19) 0.0909(19) 0.0002(8) 0.0115(8) 0.0002(8)
N1 0.057(5) 0.115(6) 0.072(5) -0.032(5) -0.001(4) 0.020(5)
N2 0.0906(17) 0.0903(17) 0.0906(17) 0.0002(6) 0.0115(6) 0.0005(6)
N3 0.133(3) 0.131(3) 0.132(3) 0.000 0.0157(14) 0.000
N2' 0.0906(17) 0.0903(17) 0.0906(17) 0.0002(6) 0.0115(6) 0.0004(6)
O1 0.034(3) 0.128(6) 0.053(4) -0.008(3) 0.013(3) 0.030(3)
O2 0.037(3) 0.084(4) 0.045(3) -0.011(3) -0.005(2) 0.021(3)
O3 0.0905(17) 0.0900(17) 0.0909(17) 0.0009(8) 0.0113(8) 0.0011(8)
O4 0.131(3) 0.130(3) 0.131(3) 0.0007(7) 0.0163(10) -0.0005(7)
O5 0.134(3) 0.132(3) 0.134(3) -0.0001(10) 0.0154(17) 0.0000(10)

loop_
_atom_type_symbol
_atom_type_description
_atom_type_scat_dispersion_real
_atom_type_scat_dispersion_imag
_atom_type_scat_source
C C 0.0033 0.0016 'International Tables Vol C Tables 4.2.6.8 and 6.1.1.4'
H H 0.0000 0.0000 'International Tables Vol C Tables 4.2.6.8 and 6.1.1.4'
N N 0.0061 0.0033 'International Tables Vol C Tables 4.2.6.8 and 6.1.1.4'
O O 0.0106 0.0060 'International Tables Vol C Tables 4.2.6.8 and 6.1.1.4'
Tb Tb -0.1723 4.1537 'International Tables Vol C Tables 4.2.6.8 and 6.1.1.4'

loop_
_geom_angle_atom_site_label_1
_geom_angle_atom_site_label_2
_geom_angle_atom_site_label_3
_geom_angle
_geom_angle_site_symmetry_1
_geom_angle_site_symmetry_3
O1 Tb1 O1 163.2(4) 5_556 6
O1 Tb1 O2 92.8(3) 5_556 2
O1 Tb1 O2 92.7(2) 6 2
O1 Tb1 O2 92.7(2) 5_556 .
O1 Tb1 O2 92.8(3) 6 .
O2 Tb1 O2 141.3(3) 2 .
O1 Tb1 O3 77.7(3) 5_556 .
O1 Tb1 O3 89.0(3) 6 .
O2 Tb1 O3 72.1(3) 2 .
O2 Tb1 O3 146.2(3) . .
O1 Tb1 O3 89.0(3) 5_556 2
O1 Tb1 O3 77.7(3) 6 2
O2 Tb1 O3 146.2(3) 2 2
O2 Tb1 O3 72.1(3) . 2
O3 Tb1 O3 75.4(4) . 2
O1 Tb1 O4 72.8(3) 5_556 .
O1 Tb1 O4 124.0(3) 6 .
O2 Tb1 O4 70.9(3) 2 .
O2 Tb1 O4 74.4(3) . .
O3 Tb1 O4 130.7(3) . .
O3 Tb1 O4 140.8(4) 2 .
O1 Tb1 O4 124.0(3) 5_556 2
O1 Tb1 O4 72.8(3) 6 2
O2 Tb1 O4 74.4(3) 2 2
O2 Tb1 O4 70.9(3) . 2
O3 Tb1 O4 140.8(4) . 2
O3 Tb1 O4 130.7(3) 2 2
O4 Tb1 O4 51.3(5) . 2
O2 C1 O1 125.6(7) . .
O2 C1 C2 116.8(6) . .
O1 C1 C2 117.5(7) . .
C3 C2 N1 118.7(7) . .
C3 C2 C1 120.4(6) . .
N1 C2 C1 120.9(7) . .
C4 C3 C2 119.4(6) . .
C4 C3 H3A 120.3 . .
C2 C3 H3A 120.3 . .
C5 C4 C3 122.9(6) . .
C5 C4 C4 116.0(7) . 7_546
C3 C4 C4 121.0(7) . 7_546
C6 C5 C4 117.7(7) . .
C6 C5 H5A 121.1 . .
C4 C5 H5A 121.1 . .
C5 C6 N1 124.1(8) . .
C5 C6 H6A 117.9 . .
N1 C6 H6A 117.9 . .
O3 C7 N2 131.7(17) . .
O3 C7 N2' 112.4(15) . .
N2 C7 N2' 20.3(15) . .
C2 N1 C6 117.0(8) . .
C7 N2 C9 123(2) . .
C7 N2 C8 113(2) . .
C9 N2 C8 121(2) . .
O4 N3 O4 127(2) . 2
O4 N3 O5 98.7(11) . .
O4 N3 O5 131.2(14) 2 .
O4 N3 O5 131.2(14) . 2
O4 N3 O5 98.7(11) 2 2
O5 N3 O5 50.0(13) . 2
C8' N2' C7 133(3) . .
C8' N2' C9' 89(3) . .
C7 N2' C9' 111(2) . .
C1 O1 Tb1 166.5(7) . 5_556
C1 O2 Tb1 136.1(5) . .
C7 O3 Tb1 146.2(9) . .
N3 O4 Tb1 90.9(13) . .
O5 O5 N3 65.0(6) 2 .

loop_
_geom_bond_atom_site_label_1
_geom_bond_atom_site_label_2
_geom_bond_distance
_geom_bond_site_symmetry_2
Tb1 O1 2.264(7) 5_556
Tb1 O1 2.264(7) 6
Tb1 O2 2.335(5) 2
Tb1 O2 2.335(5) .
Tb1 O3 2.361(9) .
Tb1 O3 2.361(9) 2
Tb1 O4 2.506(12) .
Tb1 O4 2.506(12) 2
C1 O2 1.229(9) .
C1 O1 1.231(10) .
C1 C2 1.501(9) .
C2 C3 1.386(9) .
C2 N1 1.395(12) .
C3 C4 1.377(9) .
C3 H3A 0.9300 .
C4 C5 1.343(9) .
C4 C4 1.505(12) 7_546
C5 C6 1.314(11) .
C5 H5A 0.9300 .
C6 N1 1.412(13) .
C6 H6A 0.9300 .
C7 O3 1.177(15) .
C7 N2 1.25(3) .
C7 N2' 1.52(3) .
C8 N2 1.69(3) .
C9 N2 1.49(3) .
C8' N2' 1.12(4) .
C9' N2' 1.56(4) .
N3 O4 1.213(14) .
N3 O4 1.213(14) 2
N3 O5 1.62(2) .
N3 O5 1.62(2) 2
O1 Tb1 2.264(7) 5_556
O5 O5 1.37(3) 2
